data_7712964
loop_
_publ_author_name
'Penki, Venkata Sai Sashankh'
'Chang, Yu-Lun'
'Chen, Hsing-Yin'
'Chu, Yu-Ting'
'Kuo, Yu-Ting'
'Dorairaj, Dorothy Priyanka Priyanka'
'Sudewi, Sri'
'Ding, Shangwu'
'Hsu, Sodio C. N.'

_publ_section_title
;
 Denticity Governs on the Formation of \b-Thioketiminato Tri-Copper(I) and
 Mono-Copper(I) Complexes
;
_journal_name_full 'Dalton Transactions'
_journal_paper_doi 10.1039/D3DT00474K
_journal_year 2023
_chemical_formula_moiety 'C51 H72 Cu3 N3 S3'
_chemical_formula_sum 'C51 H72 Cu3 N3 S3'
_chemical_formula_weight 1013.91
_space_group_crystal_system orthorhombic
_space_group_IT_number 19
_space_group_name_Hall 'P 2ac 2ab'
_space_group_name_H-M_alt 'P 21 21 21'
_atom_sites_solution_hydrogens geom
_audit_creation_date 2022-06-08
_audit_creation_method
;
Olex2 1.5
(compiled 2022.04.07 svn.rca3783a0 for OlexSys, GUI svn.r6498)
;
_audit_update_record
;
2022-06-08 deposited with the CCDC.	2023-05-05 downloaded from the CCDC.
;
_cell_angle_alpha 90
_cell_angle_beta 90
_cell_angle_gamma 90
_cell_formula_units_Z 4
_cell_length_a 15.3411(3)
_cell_length_b 16.6809(3)
_cell_length_c 19.9753(4)
_cell_measurement_reflns_used 18971
_cell_measurement_temperature 113(2)
_cell_measurement_theta_max 26.8410
_cell_measurement_theta_min 2.0330
_cell_volume 5111.75(17)
_computing_cell_refinement 'CrysAlisPro 1.171.41.36a (Rigaku OD, 2019)'
_computing_data_collection 'CrysAlisPro 1.171.41.36a (Rigaku OD, 2019)'
_computing_data_reduction 'CrysAlisPro 1.171.41.36a (Rigaku OD, 2019)'
_computing_molecular_graphics 'Olex2 1.5 (Dolomanov et al., 2009)'
_computing_publication_material 'Olex2 1.5 (Dolomanov et al., 2009)'
_computing_structure_refinement 'SHELXL 2018/3 (Sheldrick, 2015)'
_computing_structure_solution 'ShelXT (Sheldrick, 2015)'
_diffrn_ambient_temperature 113(2)
_diffrn_detector_area_resol_mean 10.0000
_diffrn_measured_fraction_theta_full 0.999
_diffrn_measured_fraction_theta_max 0.999
_diffrn_measurement_details
;
List of Runs (angles in degrees, time in seconds):

  # Type    Start    End  Width  t~exp~   \w     \q     \k     \f   Frames
#--------------------------------------------------------------------------
  1  \w     -5.00  21.00   0.50    8.58    --   10.60 -23.00  32.00   52
  2  \w    -35.00 -10.00   0.50    8.58    --  -10.90  23.00-163.00   50
  3  \w     67.00  93.00   0.50    8.58    --   10.60  77.00 -60.00   52
  4  \w     10.00  36.00   0.50    8.58    --   10.60 -77.00 -60.00   52
  5  \w    -59.00 -33.00   0.50    8.58    --   10.60 -77.00 -60.00   52
  6  \w     11.00 100.00   0.50    8.58    --   10.60  77.00  90.00  178
  7  \w     -7.00  44.00   0.50    8.58    --   10.60  77.00 -30.00  102
  8  \w    -41.00  73.00   0.50    8.58    --  -10.90  57.00 -30.00  228
;
_diffrn_measurement_device 'four-circle diffractometer'
_diffrn_measurement_device_type 'XtaLAB Pro II AFC12 (RINC): Kappa single'
_diffrn_measurement_method '\w scans'
_diffrn_radiation_type MoK\a
_diffrn_radiation_wavelength 0.71073
_diffrn_reflns_av_R_equivalents 0.0723
_diffrn_reflns_av_unetI/netI 0.0742
_diffrn_reflns_Laue_measured_fraction_full 0.999
_diffrn_reflns_Laue_measured_fraction_max 0.999
_diffrn_reflns_limit_h_max 18
_diffrn_reflns_limit_h_min -18
_diffrn_reflns_limit_k_max 19
_diffrn_reflns_limit_k_min -18
_diffrn_reflns_limit_l_max 23
_diffrn_reflns_limit_l_min -23
_diffrn_reflns_number 31252
_diffrn_reflns_point_group_measured_fraction_full 0.990
_diffrn_reflns_point_group_measured_fraction_max 0.990
_diffrn_reflns_theta_full 24.998
_diffrn_reflns_theta_max 24.998
_diffrn_reflns_theta_min 1.674
_exptl_absorpt_coefficient_mu 1.395
_exptl_absorpt_correction_T_max 1.00000
_exptl_absorpt_correction_T_min 0.47500
_exptl_absorpt_correction_type multi-scan
_exptl_absorpt_process_details
;
CrysAlisPro 1.171.41.36a (Rigaku Oxford Diffraction, 2019)
Empirical absorption correction using spherical harmonics,
 implemented in SCALE3 ABSPACK scaling algorithm.
;
_exptl_crystal_colour 'clear light red'
_exptl_crystal_colour_lustre clear
_exptl_crystal_colour_modifier light
_exptl_crystal_colour_primary red
_exptl_crystal_density_diffrn 1.317
_exptl_crystal_description block
_exptl_crystal_F_000 2136
_exptl_crystal_size_max 0.2
_exptl_crystal_size_mid 0.15
_exptl_crystal_size_min 0.1
_refine_diff_density_max 0.736
_refine_diff_density_min -0.599
_refine_diff_density_rms 0.097
_refine_ls_abs_structure_details
;
 Refined as an inversion twin.
;
_refine_ls_abs_structure_Flack 0.05(2)
_refine_ls_extinction_method none
_refine_ls_goodness_of_fit_ref 1.038
_refine_ls_hydrogen_treatment constr
_refine_ls_matrix_type full
_refine_ls_number_parameters 560
_refine_ls_number_reflns 8912
_refine_ls_number_restraints 2010
_refine_ls_restrained_S_all 1.025
_refine_ls_R_factor_all 0.0645
_refine_ls_R_factor_gt 0.0576
_refine_ls_shift/su_max 0.001
_refine_ls_shift/su_mean 0.000
_refine_ls_structure_factor_coef Fsqd
_refine_ls_weighting_details 'w=1/[\s^2^(Fo^2^)+(0.0088P)^2^+20.5856P] where P=(Fo^2^+2Fc^2^)/3'
_refine_ls_weighting_scheme calc
_refine_ls_wR_factor_gt 0.1107
_refine_ls_wR_factor_ref 0.1133
_reflns_Friedel_coverage 0.792
_reflns_Friedel_fraction_full 0.979
_reflns_Friedel_fraction_max 0.979
_reflns_number_gt 7912
_reflns_number_total 8912
_reflns_threshold_expression 'I > 2\s(I)'
_cod_data_source_file d3dt00474k2.cif
_cod_data_source_block '[L1Cu]3'
_cod_database_code 7712964
_shelx_shelxl_version_number 2018/3
_shelx_space_group_comment
;
The symmetry employed for this shelxl refinement is uniquely defined
by the following loop, which should always be used as a source of
symmetry information in preference to the above space-group names.
They are only intended as comments.
;
_olex2_refinement_description
;
1. Twinned data refinement
 Scales: 0.95(2)
 0.05(2)
2. Fixed Uiso
 At 1.2 times of:
  All C(H) groups
 At 1.5 times of:
  All C(H,H,H) groups
3. Uiso/Uaniso restraints and constraints
N1 \\sim N2 \\sim N3 \\sim S1 \\sim S2 \\sim S3 \\sim Cu1 \\sim Cu2 \\sim Cu3
\\sim C1 \\sim C2 \\sim C3 \\sim C4 \\sim C5 \\sim C6 \\sim C7 \\sim C8 \\sim
C9 \\sim C10 \\sim C11 \\sim C12 \\sim C13 \\sim C14 \\sim C15 \\sim C16 \\sim
C17 \\sim C18 \\sim C19 \\sim C20 \\sim C21 \\sim C22 \\sim C23 \\sim C24 \\sim
C25 \\sim C26 \\sim C27 \\sim C28 \\sim C29 \\sim C30 \\sim C31 \\sim C32 \\sim
C33 \\sim C34 \\sim C35 \\sim C36 \\sim C37 \\sim C38 \\sim C39 \\sim C40 \\sim
C41 \\sim C42 \\sim C43 \\sim C44 \\sim C45 \\sim C46 \\sim C47 \\sim C48 \\sim
C49 \\sim C50 \\sim C51: within 3.8A with sigma of 0.01 and sigma for terminal
atoms of 0.02 within 3.8A
Uanis(C1) \\sim Ueq, Uanis(C2) \\sim Ueq, Uanis(C3) \\sim Ueq, Uanis(C4) \\sim
Ueq, Uanis(C5) \\sim Ueq, Uanis(C6) \\sim Ueq, Uanis(C7) \\sim Ueq, Uanis(C8)
\\sim Ueq, Uanis(C9) \\sim Ueq, Uanis(C10) \\sim Ueq, Uanis(C11) \\sim Ueq,
Uanis(C12) \\sim Ueq, Uanis(C13) \\sim Ueq, Uanis(C14) \\sim Ueq, Uanis(C15)
\\sim Ueq, Uanis(C16) \\sim Ueq, Uanis(C17) \\sim Ueq, Uanis(C18) \\sim Ueq,
Uanis(C19) \\sim Ueq, Uanis(C20) \\sim Ueq, Uanis(C21) \\sim Ueq, Uanis(C22)
\\sim Ueq, Uanis(C23) \\sim Ueq, Uanis(C24) \\sim Ueq, Uanis(C25) \\sim Ueq,
Uanis(C26) \\sim Ueq, Uanis(C27) \\sim Ueq, Uanis(C28) \\sim Ueq, Uanis(C29)
\\sim Ueq, Uanis(C30) \\sim Ueq, Uanis(C31) \\sim Ueq, Uanis(C32) \\sim Ueq,
Uanis(C33) \\sim Ueq, Uanis(C34) \\sim Ueq, Uanis(C35) \\sim Ueq, Uanis(C36)
\\sim Ueq, Uanis(C37) \\sim Ueq, Uanis(C38) \\sim Ueq, Uanis(C39) \\sim Ueq,
Uanis(C40) \\sim Ueq, Uanis(C41) \\sim Ueq, Uanis(C42) \\sim Ueq, Uanis(C43)
\\sim Ueq, Uanis(C44) \\sim Ueq, Uanis(C45) \\sim Ueq, Uanis(C46) \\sim Ueq,
Uanis(C47) \\sim Ueq, Uanis(C48) \\sim Ueq, Uanis(C49) \\sim Ueq, Uanis(C50)
\\sim Ueq, Uanis(C51) \\sim Ueq: with sigma of 0.01 and sigma for terminal
atoms of 0.01
4.a Ternary CH refined with riding coordinates:
 C12(H12), C15(H15), C29(H29), C32(H32), C46(H46), C49(H49)
4.b Aromatic/amide H refined with riding coordinates:
 C3(H3), C8(H8), C9(H9), C10(H10), C20(H20), C25(H25), C26(H26), C27(H27),
 C37(H37), C42(H42), C43(H43), C44(H44)
4.c Idealised Me refined as rotating group:
 C1(H1A,H1B,H1C), C5(H5A,H5B,H5C), C13(H13A,H13B,H13C), C14(H14A,H14B,H14C),
 C16(H16A,H16B,H16C), C17(H17A,H17B,H17C), C18(H18A,H18B,H18C), C22(H22A,H22B,
 H22C), C30(H30A,H30B,H30C), C31(H31A,H31B,H31C), C33(H33A,H33B,H33C), C34(H34A,
 H34B,H34C), C35(H35A,H35B,H35C), C39(H39A,H39B,H39C), C47(H47A,H47B,H47C),
 C48(H48A,H48B,H48C), C50(H50A,H50B,H50C), C51(H51A,H51B,H51C)
;
_olex2_submission_special_instructions 'No special instructions were received'
_oxdiff_exptl_absorpt_empirical_details
;
Empirical correction (ABSPACK) includes:
- Absorption correction using spherical harmonics
- Frame scaling
;

loop_
_space_group_symop_operation_xyz
'x, y, z'
'-x+1/2, -y, z+1/2'
'-x, y+1/2, -z+1/2'
'x+1/2, -y+1/2, -z'

loop_
_atom_site_label
_atom_site_type_symbol
_atom_site_fract_x
_atom_site_fract_y
_atom_site_fract_z
_atom_site_U_iso_or_equiv
_atom_site_adp_type
_atom_site_occupancy
_atom_site_site_symmetry_order
_atom_site_calc_flag
_atom_site_refinement_flags_posn
_atom_site_refinement_flags_adp
_atom_site_refinement_flags_occupancy
_atom_site_disorder_assembly
_atom_site_disorder_group
Cu1 Cu 0.52809(7) 0.35919(6) 0.61078(5) 0.0223(3) Uani 1 1 d . U . . .
Cu2 Cu 0.69255(7) 0.45781(6) 0.50609(5) 0.0217(2) Uani 1 1 d . U . . .
Cu3 Cu 0.50600(6) 0.32645(6) 0.44809(5) 0.0193(2) Uani 1 1 d . U . . .
S1 S 0.65499(14) 0.42241(13) 0.60798(11) 0.0243(5) Uani 1 1 d . U . . .
S2 S 0.63157(14) 0.38230(13) 0.42792(10) 0.0211(5) Uani 1 1 d . U . . .
S3 S 0.50011(14) 0.25842(12) 0.54305(10) 0.0209(4) Uani 1 1 d . U . . .
N1 N 0.4688(6) 0.4126(4) 0.6856(4) 0.0367(15) Uani 1 1 d . U . . .
N2 N 0.7626(4) 0.5320(4) 0.4540(3) 0.0235(13) Uani 1 1 d . U . . .
N3 N 0.3877(5) 0.3205(4) 0.4122(3) 0.0242(14) Uani 1 1 d . U . . .
C1 C 0.4448(8) 0.5109(7) 0.7755(6) 0.058(3) Uani 1 1 d . U . . .
H1A H 0.386777 0.526828 0.759870 0.087 Uiso 1 1 calc R U . . .
H1B H 0.475492 0.557958 0.793044 0.087 Uiso 1 1 calc R U . . .
H1C H 0.438967 0.470708 0.811013 0.087 Uiso 1 1 calc R U . . .
C2 C 0.4957(7) 0.4759(6) 0.7181(4) 0.0379(17) Uani 1 1 d . U . . .
C3 C 0.5792(7) 0.5170(6) 0.7037(5) 0.0321(19) Uani 1 1 d . U . . .
H3 H 0.588187 0.562806 0.731111 0.039 Uiso 1 1 calc R U . . .
C4 C 0.6449(6) 0.5045(5) 0.6608(4) 0.0248(17) Uani 1 1 d . U . . .
C5 C 0.7202(6) 0.5606(5) 0.6606(4) 0.032(2) Uani 1 1 d . U . . .
H5A H 0.774292 0.530259 0.666900 0.048 Uiso 1 1 calc R U . . .
H5B H 0.713574 0.599397 0.697075 0.048 Uiso 1 1 calc R U . . .
H5C H 0.722329 0.589007 0.617715 0.048 Uiso 1 1 calc R U . . .
C6 C 0.3899(8) 0.3735(6) 0.7080(5) 0.0446(18) Uani 1 1 d . U . . .
C7 C 0.3127(7) 0.3837(6) 0.6727(5) 0.0458(18) Uani 1 1 d . U . . .
C8 C 0.2390(8) 0.3435(7) 0.6977(6) 0.056(2) Uani 1 1 d . U . . .
H8 H 0.184786 0.349920 0.675308 0.067 Uiso 1 1 calc R U . . .
C9 C 0.2427(9) 0.2966(7) 0.7520(6) 0.058(2) Uani 1 1 d . U . . .
H9 H 0.191098 0.271553 0.768022 0.070 Uiso 1 1 calc R U . . .
C10 C 0.3188(9) 0.2843(7) 0.7843(6) 0.057(2) Uani 1 1 d . U . . .
H10 H 0.320701 0.248901 0.821558 0.068 Uiso 1 1 calc R U . . .
C11 C 0.3950(8) 0.3232(7) 0.7636(6) 0.052(2) Uani 1 1 d . U . . .
C12 C 0.3094(7) 0.4325(6) 0.6096(6) 0.0447(19) Uani 1 1 d . U . . .
H12 H 0.358328 0.413157 0.580723 0.054 Uiso 1 1 calc R U . . .
C13 C 0.3245(8) 0.5239(7) 0.6205(7) 0.062(3) Uani 1 1 d . U . . .
H13A H 0.288683 0.542527 0.658039 0.093 Uiso 1 1 calc R U . . .
H13B H 0.308103 0.553155 0.579826 0.093 Uiso 1 1 calc R U . . .
H13C H 0.386137 0.533649 0.630438 0.093 Uiso 1 1 calc R U . . .
C14 C 0.2250(7) 0.4205(7) 0.5689(6) 0.059(3) Uani 1 1 d . U . . .
H14A H 0.215050 0.363103 0.561797 0.088 Uiso 1 1 calc R U . . .
H14B H 0.230586 0.447438 0.525517 0.088 Uiso 1 1 calc R U . . .
H14C H 0.175658 0.443393 0.593543 0.088 Uiso 1 1 calc R U . . .
C15 C 0.4802(9) 0.3079(7) 0.7973(5) 0.059(2) Uani 1 1 d . U . A 1
H15 H 0.515720 0.357939 0.793319 0.070 Uiso 1 1 calc R U . A 1
C16 C 0.5314(10) 0.2409(9) 0.7641(7) 0.087(4) Uani 1 1 d . U . A 1
H16A H 0.545162 0.255987 0.717847 0.130 Uiso 1 1 calc R U . A 1
H16B H 0.496509 0.191667 0.764078 0.130 Uiso 1 1 calc R U . A 1
H16C H 0.585674 0.231680 0.788829 0.130 Uiso 1 1 calc R U . A 1
C17 C 0.4733(12) 0.2876(10) 0.8726(7) 0.114(5) Uani 1 1 d . U . A 1
H17A H 0.445687 0.332347 0.896291 0.171 Uiso 1 1 calc R U . A 1
H17B H 0.531696 0.278450 0.890865 0.171 Uiso 1 1 calc R U . A 1
H17C H 0.437956 0.239117 0.878348 0.171 Uiso 1 1 calc R U . A 1
C18 C 0.8346(6) 0.5876(5) 0.3540(4) 0.028(2) Uani 1 1 d . U . . .
H18A H 0.818733 0.643802 0.361739 0.043 Uiso 1 1 calc R U . . .
H18B H 0.834364 0.576586 0.305847 0.043 Uiso 1 1 calc R U . . .
H18C H 0.892868 0.577474 0.372173 0.043 Uiso 1 1 calc R U . . .
C19 C 0.7687(5) 0.5332(5) 0.3888(4) 0.0224(15) Uani 1 1 d . U . . .
C20 C 0.7162(5) 0.4863(5) 0.3438(4) 0.0222(17) Uani 1 1 d . U . . .
H20 H 0.727594 0.497442 0.297992 0.027 Uiso 1 1 calc R U . . .
C21 C 0.6540(5) 0.4295(5) 0.3527(4) 0.0196(16) Uani 1 1 d . U . . .
C22 C 0.6045(6) 0.4005(6) 0.2936(4) 0.029(2) Uani 1 1 d . U . . .
H22A H 0.615590 0.343182 0.287160 0.043 Uiso 1 1 calc R U . . .
H22B H 0.623142 0.430069 0.253689 0.043 Uiso 1 1 calc R U . . .
H22C H 0.542026 0.409170 0.300943 0.043 Uiso 1 1 calc R U . . .
C23 C 0.8119(6) 0.5896(5) 0.4929(4) 0.0264(15) Uani 1 1 d . U . . .
C24 C 0.7756(6) 0.6678(5) 0.5008(5) 0.0282(16) Uani 1 1 d . U . . .
C25 C 0.8183(7) 0.7202(5) 0.5436(5) 0.0334(18) Uani 1 1 d . U . . .
H25 H 0.795193 0.772352 0.550668 0.040 Uiso 1 1 calc R U . . .
C26 C 0.8942(7) 0.6977(6) 0.5763(5) 0.036(2) Uani 1 1 d . U . . .
H26 H 0.922569 0.734352 0.605515 0.043 Uiso 1 1 calc R U . . .
C27 C 0.9287(6) 0.6216(6) 0.5665(5) 0.0352(19) Uani 1 1 d . U . . .
H27 H 0.981130 0.606619 0.588547 0.042 Uiso 1 1 calc R U . . .
C28 C 0.8873(6) 0.5674(5) 0.5247(4) 0.0271(17) Uani 1 1 d . U . . .
C29 C 0.6905(6) 0.6912(5) 0.4658(5) 0.0322(19) Uani 1 1 d . U . . .
H29 H 0.691832 0.666889 0.420047 0.039 Uiso 1 1 calc R U . . .
C30 C 0.6124(7) 0.6562(6) 0.5019(6) 0.048(3) Uani 1 1 d . U . . .
H30A H 0.611979 0.597864 0.496265 0.072 Uiso 1 1 calc R U . . .
H30B H 0.558760 0.678892 0.483248 0.072 Uiso 1 1 calc R U . . .
H30C H 0.616080 0.669248 0.549699 0.072 Uiso 1 1 calc R U . . .
C31 C 0.6800(8) 0.7813(6) 0.4568(6) 0.049(3) Uani 1 1 d . U . . .
H31A H 0.674235 0.806904 0.500723 0.073 Uiso 1 1 calc R U . . .
H31B H 0.627748 0.792209 0.430060 0.073 Uiso 1 1 calc R U . . .
H31C H 0.731303 0.802909 0.433742 0.073 Uiso 1 1 calc R U . . .
C32 C 0.9278(6) 0.4843(5) 0.5156(5) 0.0320(18) Uani 1 1 d . U . . .
H32 H 0.887581 0.452718 0.486302 0.038 Uiso 1 1 calc R U . . .
C33 C 0.9375(7) 0.4391(6) 0.5798(5) 0.047(3) Uani 1 1 d . U . . .
H33A H 0.974280 0.469809 0.610694 0.071 Uiso 1 1 calc R U . . .
H33B H 0.964741 0.387007 0.570899 0.071 Uiso 1 1 calc R U . . .
H33C H 0.880003 0.430799 0.599981 0.071 Uiso 1 1 calc R U . . .
C34 C 1.0176(7) 0.4894(6) 0.4787(5) 0.047(3) Uani 1 1 d . U . . .
H34A H 1.010818 0.519883 0.437141 0.070 Uiso 1 1 calc R U . . .
H34B H 1.038092 0.435137 0.468309 0.070 Uiso 1 1 calc R U . . .
H34C H 1.060101 0.516198 0.507685 0.070 Uiso 1 1 calc R U . . .
C35 C 0.2320(6) 0.2889(6) 0.4107(5) 0.030(2) Uani 1 1 d . U . . .
H35A H 0.228182 0.332943 0.378359 0.045 Uiso 1 1 calc R U . . .
H35B H 0.188129 0.296504 0.445786 0.045 Uiso 1 1 calc R U . . .
H35C H 0.221494 0.237869 0.387783 0.045 Uiso 1 1 calc R U . . .
C36 C 0.3215(6) 0.2880(5) 0.4417(4) 0.0243(16) Uani 1 1 d . U . . .
C37 C 0.3250(6) 0.2447(5) 0.5053(4) 0.0250(16) Uani 1 1 d . U . . .
H37 H 0.270859 0.221630 0.517827 0.030 Uiso 1 1 calc R U . . .
C38 C 0.3895(6) 0.2309(5) 0.5498(4) 0.0225(16) Uani 1 1 d . U . . .
C39 C 0.3695(6) 0.1843(5) 0.6126(4) 0.029(2) Uani 1 1 d . U . . .
H39A H 0.407744 0.137393 0.615198 0.043 Uiso 1 1 calc R U . . .
H39B H 0.308548 0.166787 0.611717 0.043 Uiso 1 1 calc R U . . .
H39C H 0.379171 0.218610 0.651764 0.043 Uiso 1 1 calc R U . . .
C40 C 0.3782(6) 0.3560(6) 0.3472(5) 0.0292(16) Uani 1 1 d . U . . .
C41 C 0.3656(6) 0.4391(6) 0.3421(5) 0.0334(18) Uani 1 1 d . U . . .
C42 C 0.3665(7) 0.4731(7) 0.2777(5) 0.045(2) Uani 1 1 d . U . . .
H42 H 0.359779 0.529327 0.272397 0.054 Uiso 1 1 calc R U . . .
C43 C 0.3769(7) 0.4254(7) 0.2225(6) 0.048(2) Uani 1 1 d . U . . .
H43 H 0.377690 0.449114 0.179229 0.058 Uiso 1 1 calc R U . . .
C44 C 0.3862(7) 0.3444(7) 0.2285(5) 0.043(2) Uani 1 1 d . U . . .
H44 H 0.391372 0.312704 0.189168 0.052 Uiso 1 1 calc R U . . .
C45 C 0.3884(6) 0.3072(6) 0.2908(5) 0.0341(18) Uani 1 1 d . U . . .
C46 C 0.3547(7) 0.4927(6) 0.4015(5) 0.041(2) Uani 1 1 d . U . . .
H46 H 0.356897 0.457565 0.442026 0.049 Uiso 1 1 calc R U . . .
C47 C 0.4275(8) 0.5550(7) 0.4094(7) 0.062(3) Uani 1 1 d . U . . .
H47A H 0.484190 0.527883 0.409086 0.093 Uiso 1 1 calc R U . . .
H47B H 0.419999 0.583525 0.451854 0.093 Uiso 1 1 calc R U . . .
H47C H 0.424805 0.593259 0.372237 0.093 Uiso 1 1 calc R U . . .
C48 C 0.2640(7) 0.5343(7) 0.4016(6) 0.054(3) Uani 1 1 d . U . . .
H48A H 0.263028 0.576509 0.367549 0.080 Uiso 1 1 calc R U . . .
H48B H 0.253170 0.557893 0.445776 0.080 Uiso 1 1 calc R U . . .
H48C H 0.218697 0.494617 0.391688 0.080 Uiso 1 1 calc R U . . .
C49 C 0.3994(7) 0.2187(6) 0.2964(5) 0.041(2) Uani 1 1 d . U . . .
H49 H 0.386332 0.203956 0.343855 0.049 Uiso 1 1 calc R U . . .
C50 C 0.4943(8) 0.1939(7) 0.2827(6) 0.058(3) Uani 1 1 d . U . . .
H50A H 0.508986 0.205807 0.235962 0.087 Uiso 1 1 calc R U . . .
H50B H 0.500984 0.136339 0.290876 0.087 Uiso 1 1 calc R U . . .
H50C H 0.533300 0.223840 0.312402 0.087 Uiso 1 1 calc R U . . .
C51 C 0.3380(9) 0.1705(8) 0.2526(6) 0.072(3) Uani 1 1 d . U . . .
H51A H 0.279482 0.193873 0.254655 0.108 Uiso 1 1 calc R U . . .
H51B H 0.336009 0.114973 0.268534 0.108 Uiso 1 1 calc R U . . .
H51C H 0.358928 0.171470 0.206223 0.108 Uiso 1 1 calc R U . . .

loop_
_atom_site_aniso_label
_atom_site_aniso_U_11
_atom_site_aniso_U_22
_atom_site_aniso_U_33
_atom_site_aniso_U_23
_atom_site_aniso_U_13
_atom_site_aniso_U_12
Cu1 0.0248(6) 0.0203(5) 0.0218(5) -0.0002(4) -0.0028(5) -0.0070(5)
Cu2 0.0202(5) 0.0220(5) 0.0229(5) -0.0011(5) -0.0022(5) -0.0034(5)
Cu3 0.0139(5) 0.0210(5) 0.0230(5) -0.0022(4) -0.0004(5) -0.0032(5)
S1 0.0259(12) 0.0229(11) 0.0240(11) 0.0002(9) -0.0009(10) -0.0099(10)
S2 0.0162(11) 0.0260(11) 0.0212(11) 0.0005(9) 0.0001(9) -0.0055(9)
S3 0.0188(10) 0.0206(10) 0.0234(10) -0.0007(8) -0.0012(10) -0.0046(10)
N1 0.044(3) 0.034(3) 0.032(3) -0.006(3) 0.006(3) -0.022(3)
N2 0.023(3) 0.022(3) 0.026(3) 0.002(3) -0.004(3) -0.002(3)
N3 0.022(3) 0.022(3) 0.028(3) 0.000(3) -0.001(3) -0.007(3)
C1 0.063(6) 0.064(6) 0.046(5) -0.026(5) 0.021(5) -0.034(5)
C2 0.045(4) 0.039(3) 0.030(3) -0.011(3) 0.007(3) -0.018(3)
C3 0.041(4) 0.028(4) 0.027(4) -0.004(3) 0.000(3) -0.017(3)
C4 0.029(4) 0.025(3) 0.020(3) 0.003(3) -0.002(3) -0.011(3)
C5 0.040(5) 0.032(5) 0.024(4) 0.002(4) -0.004(4) -0.018(4)
C6 0.050(4) 0.043(3) 0.041(3) -0.015(3) 0.011(3) -0.020(3)
C7 0.042(3) 0.045(3) 0.051(3) -0.019(3) 0.013(3) -0.013(3)
C8 0.054(4) 0.051(4) 0.062(4) -0.030(4) 0.016(4) -0.017(4)
C9 0.061(4) 0.053(4) 0.061(4) -0.026(4) 0.020(4) -0.023(4)
C10 0.071(4) 0.052(4) 0.047(4) -0.016(4) 0.018(4) -0.031(4)
C11 0.061(4) 0.050(4) 0.044(4) -0.012(4) 0.011(4) -0.029(4)
C12 0.037(4) 0.043(4) 0.053(4) -0.015(3) 0.010(4) -0.004(3)
C13 0.049(6) 0.056(6) 0.081(6) -0.009(5) 0.007(5) 0.003(5)
C14 0.033(5) 0.065(6) 0.078(6) -0.018(5) 0.009(5) 0.009(5)
C15 0.071(4) 0.058(4) 0.047(4) 0.003(4) 0.001(4) -0.037(4)
C16 0.090(7) 0.081(7) 0.089(7) 0.019(6) -0.025(6) -0.034(6)
C17 0.134(9) 0.131(8) 0.078(7) 0.031(7) -0.001(7) -0.060(8)
C18 0.024(4) 0.028(4) 0.033(4) 0.002(4) -0.010(4) -0.013(4)
C19 0.023(3) 0.020(3) 0.024(3) 0.001(3) -0.001(3) -0.003(3)
C20 0.017(3) 0.027(3) 0.022(3) -0.003(3) 0.002(3) 0.000(3)
C21 0.013(3) 0.022(3) 0.024(3) -0.004(3) 0.001(3) 0.001(3)
C22 0.023(4) 0.037(5) 0.027(4) -0.001(4) 0.005(4) -0.005(4)
C23 0.028(3) 0.024(3) 0.027(3) 0.002(3) -0.001(3) -0.005(3)
C24 0.035(3) 0.021(3) 0.028(3) 0.000(3) -0.002(3) -0.005(3)
C25 0.040(4) 0.026(3) 0.035(4) -0.001(3) -0.007(4) -0.008(3)
C26 0.040(4) 0.029(4) 0.038(4) -0.002(3) -0.007(4) -0.012(4)
C27 0.033(4) 0.034(4) 0.038(4) 0.006(3) -0.007(3) -0.007(3)
C28 0.028(3) 0.023(3) 0.030(3) 0.002(3) -0.004(3) -0.006(3)
C29 0.037(4) 0.028(4) 0.032(4) -0.007(3) -0.005(4) 0.002(4)
C30 0.039(5) 0.041(5) 0.064(5) -0.007(5) -0.010(5) 0.004(4)
C31 0.061(6) 0.038(5) 0.047(5) -0.001(5) -0.007(5) 0.007(5)
C32 0.029(4) 0.028(4) 0.039(4) 0.002(3) -0.010(3) -0.004(3)
C33 0.050(6) 0.038(5) 0.054(6) 0.007(5) 0.002(5) 0.005(5)
C34 0.048(6) 0.050(5) 0.043(5) 0.009(4) 0.005(5) 0.010(5)
C35 0.020(4) 0.037(5) 0.034(5) 0.001(4) -0.003(4) -0.005(4)
C36 0.022(3) 0.023(3) 0.028(3) -0.003(3) 0.000(3) -0.005(3)
C37 0.021(3) 0.023(3) 0.030(3) -0.003(3) 0.004(3) -0.008(3)
C38 0.025(3) 0.019(3) 0.024(3) -0.002(3) 0.003(3) -0.007(3)
C39 0.028(4) 0.025(4) 0.033(4) 0.000(4) 0.008(4) -0.013(4)
C40 0.022(3) 0.033(3) 0.033(3) 0.004(3) -0.004(3) -0.006(3)
C41 0.025(3) 0.036(3) 0.039(3) 0.009(3) -0.003(3) -0.005(3)
C42 0.037(4) 0.046(4) 0.051(4) 0.015(4) -0.008(4) -0.002(4)
C43 0.040(4) 0.059(4) 0.046(4) 0.013(4) -0.010(4) -0.005(4)
C44 0.039(4) 0.053(4) 0.037(4) 0.002(4) -0.009(4) -0.015(4)
C45 0.029(3) 0.041(4) 0.032(3) 0.003(3) -0.005(3) -0.005(3)
C46 0.036(4) 0.036(4) 0.052(4) 0.007(4) 0.002(4) -0.004(3)
C47 0.048(6) 0.054(6) 0.085(7) -0.006(6) -0.007(6) 0.000(5)
C48 0.040(5) 0.041(5) 0.080(7) 0.007(5) 0.003(5) 0.009(5)
C49 0.038(4) 0.044(4) 0.040(4) -0.010(4) -0.002(4) -0.009(4)
C50 0.052(6) 0.050(5) 0.071(6) -0.004(5) 0.022(6) -0.004(5)
C51 0.078(7) 0.072(7) 0.067(6) -0.011(6) -0.015(6) -0.025(6)

loop_
_atom_type_symbol
_atom_type_description
_atom_type_scat_dispersion_real
_atom_type_scat_dispersion_imag
_atom_type_scat_source
C C 0.0033 0.0016 'International Tables Vol C Tables 4.2.6.8 and 6.1.1.4'
H H 0.0000 0.0000 'International Tables Vol C Tables 4.2.6.8 and 6.1.1.4'
Cu Cu 0.3201 1.2651 'International Tables Vol C Tables 4.2.6.8 and 6.1.1.4'
N N 0.0061 0.0033 'International Tables Vol C Tables 4.2.6.8 and 6.1.1.4'
S S 0.1246 0.1234 'International Tables Vol C Tables 4.2.6.8 and 6.1.1.4'

loop_
_geom_angle_atom_site_label_1
_geom_angle_atom_site_label_2
_geom_angle_atom_site_label_3
_geom_angle
_geom_angle_site_symmetry_1
_geom_angle_site_symmetry_3
_geom_angle_publ_flag
S3 Cu1 S1 121.31(9) . . ?
N1 Cu1 S1 102.2(2) . . ?
N1 Cu1 S3 136.4(2) . . ?
S1 Cu2 S2 112.94(9) . . ?
N2 Cu2 S1 144.4(2) . . ?
N2 Cu2 S2 102.6(2) . . ?
S2 Cu3 S3 114.47(9) . . ?
N3 Cu3 S2 140.9(2) . . ?
N3 Cu3 S3 104.5(2) . . ?
Cu2 S1 Cu1 112.46(10) . . ?
C4 S1 Cu1 106.4(3) . . ?
C4 S1 Cu2 112.0(3) . . ?
Cu3 S2 Cu2 119.14(10) . . ?
C21 S2 Cu2 105.6(3) . . ?
C21 S2 Cu3 122.1(3) . . ?
Cu1 S3 Cu3 97.32(8) . . ?
C38 S3 Cu1 109.9(3) . . ?
C38 S3 Cu3 103.8(3) . . ?
C2 N1 Cu1 126.7(7) . . ?
C2 N1 C6 118.4(8) . . ?
C6 N1 Cu1 114.7(6) . . ?
C19 N2 Cu2 125.7(6) . . ?
C19 N2 C23 119.2(7) . . ?
C23 N2 Cu2 115.1(5) . . ?
C36 N3 Cu3 125.7(6) . . ?
C36 N3 C40 120.4(8) . . ?
C40 N3 Cu3 113.9(6) . . ?
H1A C1 H1B 109.5 . . ?
H1A C1 H1C 109.5 . . ?
H1B C1 H1C 109.5 . . ?
C2 C1 H1A 109.5 . . ?
C2 C1 H1B 109.5 . . ?
C2 C1 H1C 109.5 . . ?
N1 C2 C1 121.8(9) . . ?
N1 C2 C3 123.5(9) . . ?
C3 C2 C1 114.7(8) . . ?
C2 C3 H3 112.7 . . ?
C4 C3 C2 134.7(9) . . ?
C4 C3 H3 112.7 . . ?
C3 C4 S1 125.4(7) . . ?
C3 C4 C5 119.3(8) . . ?
C5 C4 S1 115.2(7) . . ?
C4 C5 H5A 109.5 . . ?
C4 C5 H5B 109.5 . . ?
C4 C5 H5C 109.5 . . ?
H5A C5 H5B 109.5 . . ?
H5A C5 H5C 109.5 . . ?
H5B C5 H5C 109.5 . . ?
C7 C6 N1 120.0(10) . . ?
C7 C6 C11 121.8(10) . . ?
C11 C6 N1 118.1(10) . . ?
C6 C7 C8 116.5(11) . . ?
C6 C7 C12 121.5(10) . . ?
C8 C7 C12 122.0(11) . . ?
C7 C8 H8 118.9 . . ?
C9 C8 C7 122.2(13) . . ?
C9 C8 H8 118.9 . . ?
C8 C9 H9 119.6 . . ?
C8 C9 C10 120.8(13) . . ?
C10 C9 H9 119.6 . . ?
C9 C10 H10 119.6 . . ?
C9 C10 C11 120.7(12) . . ?
C11 C10 H10 119.6 . . ?
C6 C11 C10 117.9(12) . . ?
C6 C11 C15 120.8(10) . . ?
C10 C11 C15 121.3(11) . . ?
C7 C12 H12 106.5 . . ?
C7 C12 C13 114.1(10) . . ?
C7 C12 C14 113.6(9) . . ?
C13 C12 H12 106.5 . . ?
C14 C12 H12 106.5 . . ?
C14 C12 C13 108.9(10) . . ?
C12 C13 H13A 109.5 . . ?
C12 C13 H13B 109.5 . . ?
C12 C13 H13C 109.5 . . ?
H13A C13 H13B 109.5 . . ?
H13A C13 H13C 109.5 . . ?
H13B C13 H13C 109.5 . . ?
C12 C14 H14A 109.5 . . ?
C12 C14 H14B 109.5 . . ?
C12 C14 H14C 109.5 . . ?
H14A C14 H14B 109.5 . . ?
H14A C14 H14C 109.5 . . ?
H14B C14 H14C 109.5 . . ?
C11 C15 H15 107.3 . . ?
C11 C15 C16 112.4(10) . . ?
C11 C15 C17 114.6(12) . . ?
C16 C15 H15 107.3 . . ?
C16 C15 C17 107.5(12) . . ?
C17 C15 H15 107.3 . . ?
C15 C16 H16A 109.5 . . ?
C15 C16 H16B 109.5 . . ?
C15 C16 H16C 109.5 . . ?
H16A C16 H16B 109.5 . . ?
H16A C16 H16C 109.5 . . ?
H16B C16 H16C 109.5 . . ?
C15 C17 H17A 109.5 . . ?
C15 C17 H17B 109.5 . . ?
C15 C17 H17C 109.5 . . ?
H17A C17 H17B 109.5 . . ?
H17A C17 H17C 109.5 . . ?
H17B C17 H17C 109.5 . . ?
H18A C18 H18B 109.5 . . ?
H18A C18 H18C 109.5 . . ?
H18B C18 H18C 109.5 . . ?
C19 C18 H18A 109.5 . . ?
C19 C18 H18B 109.5 . . ?
C19 C18 H18C 109.5 . . ?
N2 C19 C18 120.7(8) . . ?
N2 C19 C20 125.1(8) . . ?
C20 C19 C18 114.2(7) . . ?
C19 C20 H20 113.1 . . ?
C21 C20 C19 133.8(8) . . ?
C21 C20 H20 113.1 . . ?
C20 C21 S2 124.8(7) . . ?
C20 C21 C22 118.9(8) . . ?
C22 C21 S2 116.1(6) . . ?
C21 C22 H22A 109.5 . . ?
C21 C22 H22B 109.5 . . ?
C21 C22 H22C 109.5 . . ?
H22A C22 H22B 109.5 . . ?
H22A C22 H22C 109.5 . . ?
H22B C22 H22C 109.5 . . ?
C24 C23 N2 117.5(8) . . ?
C28 C23 N2 120.7(8) . . ?
C28 C23 C24 121.7(8) . . ?
C23 C24 C29 121.0(8) . . ?
C25 C24 C23 117.3(8) . . ?
C25 C24 C29 121.6(8) . . ?
C24 C25 H25 119.4 . . ?
C26 C25 C24 121.1(9) . . ?
C26 C25 H25 119.4 . . ?
C25 C26 H26 120.0 . . ?
C25 C26 C27 120.0(9) . . ?
C27 C26 H26 120.0 . . ?
C26 C27 H27 119.8 . . ?
C28 C27 C26 120.4(9) . . ?
C28 C27 H27 119.8 . . ?
C23 C28 C27 119.4(8) . . ?
C23 C28 C32 122.1(8) . . ?
C27 C28 C32 118.4(8) . . ?
C24 C29 H29 107.2 . . ?
C30 C29 C24 111.0(8) . . ?
C30 C29 H29 107.2 . . ?
C30 C29 C31 110.7(9) . . ?
C31 C29 C24 113.3(8) . . ?
C31 C29 H29 107.2 . . ?
C29 C30 H30A 109.5 . . ?
C29 C30 H30B 109.5 . . ?
C29 C30 H30C 109.5 . . ?
H30A C30 H30B 109.5 . . ?
H30A C30 H30C 109.5 . . ?
H30B C30 H30C 109.5 . . ?
C29 C31 H31A 109.5 . . ?
C29 C31 H31B 109.5 . . ?
C29 C31 H31C 109.5 . . ?
H31A C31 H31B 109.5 . . ?
H31A C31 H31C 109.5 . . ?
H31B C31 H31C 109.5 . . ?
C28 C32 H32 107.3 . . ?
C28 C32 C34 111.4(8) . . ?
C33 C32 C28 113.3(8) . . ?
C33 C32 H32 107.3 . . ?
C33 C32 C34 110.0(8) . . ?
C34 C32 H32 107.3 . . ?
C32 C33 H33A 109.5 . . ?
C32 C33 H33B 109.5 . . ?
C32 C33 H33C 109.5 . . ?
H33A C33 H33B 109.5 . . ?
H33A C33 H33C 109.5 . . ?
H33B C33 H33C 109.5 . . ?
C32 C34 H34A 109.5 . . ?
C32 C34 H34B 109.5 . . ?
C32 C34 H34C 109.5 . . ?
H34A C34 H34B 109.5 . . ?
H34A C34 H34C 109.5 . . ?
H34B C34 H34C 109.5 . . ?
H35A C35 H35B 109.5 . . ?
H35A C35 H35C 109.5 . . ?
H35B C35 H35C 109.5 . . ?
C36 C35 H35A 109.5 . . ?
C36 C35 H35B 109.5 . . ?
C36 C35 H35C 109.5 . . ?
N3 C36 C35 121.6(8) . . ?
N3 C36 C37 125.0(8) . . ?
C37 C36 C35 113.4(8) . . ?
C36 C37 H37 113.4 . . ?
C38 C37 C36 133.2(8) . . ?
C38 C37 H37 113.4 . . ?
C37 C38 S3 127.6(7) . . ?
C37 C38 C39 119.2(8) . . ?
C39 C38 S3 113.2(6) . . ?
C38 C39 H39A 109.5 . . ?
C38 C39 H39B 109.5 . . ?
C38 C39 H39C 109.5 . . ?
H39A C39 H39B 109.5 . . ?
H39A C39 H39C 109.5 . . ?
H39B C39 H39C 109.5 . . ?
C41 C40 N3 119.1(8) . . ?
C45 C40 N3 118.5(8) . . ?
C45 C40 C41 122.2(9) . . ?
C40 C41 C42 117.5(10) . . ?
C40 C41 C46 123.3(9) . . ?
C42 C41 C46 119.2(9) . . ?
C41 C42 H42 119.8 . . ?
C43 C42 C41 120.3(10) . . ?
C43 C42 H42 119.8 . . ?
C42 C43 H43 119.4 . . ?
C44 C43 C42 121.1(11) . . ?
C44 C43 H43 119.4 . . ?
C43 C44 H44 119.2 . . ?
C43 C44 C45 121.5(11) . . ?
C45 C44 H44 119.2 . . ?
C40 C45 C49 122.0(9) . . ?
C44 C45 C40 117.3(9) . . ?
C44 C45 C49 120.8(9) . . ?
C41 C46 H46 106.8 . . ?
C41 C46 C47 114.0(9) . . ?
C41 C46 C48 111.6(9) . . ?
C47 C46 H46 106.8 . . ?
C47 C46 C48 110.4(9) . . ?
C48 C46 H46 106.8 . . ?
C46 C47 H47A 109.5 . . ?
C46 C47 H47B 109.5 . . ?
C46 C47 H47C 109.5 . . ?
H47A C47 H47B 109.5 . . ?
H47A C47 H47C 109.5 . . ?
H47B C47 H47C 109.5 . . ?
C46 C48 H48A 109.5 . . ?
C46 C48 H48B 109.5 . . ?
C46 C48 H48C 109.5 . . ?
H48A C48 H48B 109.5 . . ?
H48A C48 H48C 109.5 . . ?
H48B C48 H48C 109.5 . . ?
C45 C49 H49 107.0 . . ?
C45 C49 C50 111.1(9) . . ?
C45 C49 C51 114.4(10) . . ?
C50 C49 H49 107.0 . . ?
C51 C49 H49 107.0 . . ?
C51 C49 C50 110.0(10) . . ?
C49 C50 H50A 109.5 . . ?
C49 C50 H50B 109.5 . . ?
C49 C50 H50C 109.5 . . ?
H50A C50 H50B 109.5 . . ?
H50A C50 H50C 109.5 . . ?
H50B C50 H50C 109.5 . . ?
C49 C51 H51A 109.5 . . ?
C49 C51 H51B 109.5 . . ?
C49 C51 H51C 109.5 . . ?
H51A C51 H51B 109.5 . . ?
H51A C51 H51C 109.5 . . ?
H51B C51 H51C 109.5 . . ?

loop_
_geom_bond_atom_site_label_1
_geom_bond_atom_site_label_2
_geom_bond_distance
_geom_bond_site_symmetry_2
_geom_bond_publ_flag
Cu1 S1 2.215(2) . ?
Cu1 S3 2.200(2) . ?
Cu1 N1 1.964(8) . ?
Cu2 S1 2.196(2) . ?
Cu2 S2 2.214(2) . ?
Cu2 N2 1.942(7) . ?
Cu3 S2 2.177(2) . ?
Cu3 S3 2.212(2) . ?
Cu3 N3 1.954(7) . ?
S1 C4 1.736(9) . ?
S2 C21 1.732(8) . ?
S3 C38 1.763(9) . ?
N1 C2 1.307(11) . ?
N1 C6 1.446(12) . ?
N2 C19 1.305(11) . ?
N2 C23 1.449(11) . ?
N3 C36 1.293(11) . ?
N3 C40 1.435(11) . ?
C1 H1A 0.9800 . ?
C1 H1B 0.9800 . ?
C1 H1C 0.9800 . ?
C1 C2 1.506(13) . ?
C2 C3 1.481(13) . ?
C3 H3 0.9500 . ?
C3 C4 1.338(13) . ?
C4 C5 1.486(12) . ?
C5 H5A 0.9800 . ?
C5 H5B 0.9800 . ?
C5 H5C 0.9800 . ?
C6 C7 1.389(16) . ?
C6 C11 1.394(16) . ?
C7 C8 1.406(15) . ?
C7 C12 1.500(15) . ?
C8 H8 0.9500 . ?
C8 C9 1.340(16) . ?
C9 H9 0.9500 . ?
C9 C10 1.350(18) . ?
C10 H10 0.9500 . ?
C10 C11 1.399(15) . ?
C11 C15 1.492(17) . ?
C12 H12 1.0000 . ?
C12 C13 1.558(14) . ?
C12 C14 1.542(15) . ?
C13 H13A 0.9800 . ?
C13 H13B 0.9800 . ?
C13 H13C 0.9800 . ?
C14 H14A 0.9800 . ?
C14 H14B 0.9800 . ?
C14 H14C 0.9800 . ?
C15 H15 1.0000 . ?
C15 C16 1.519(19) . ?
C15 C17 1.545(17) . ?
C16 H16A 0.9800 . ?
C16 H16B 0.9800 . ?
C16 H16C 0.9800 . ?
C17 H17A 0.9800 . ?
C17 H17B 0.9800 . ?
C17 H17C 0.9800 . ?
C18 H18A 0.9800 . ?
C18 H18B 0.9800 . ?
C18 H18C 0.9800 . ?
C18 C19 1.526(11) . ?
C19 C20 1.439(11) . ?
C20 H20 0.9500 . ?
C20 C21 1.356(11) . ?
C21 C22 1.484(12) . ?
C22 H22A 0.9800 . ?
C22 H22B 0.9800 . ?
C22 H22C 0.9800 . ?
C23 C24 1.427(12) . ?
C23 C28 1.370(12) . ?
C24 C25 1.388(12) . ?
C24 C29 1.532(13) . ?
C25 H25 0.9500 . ?
C25 C26 1.387(13) . ?
C26 H26 0.9500 . ?
C26 C27 1.390(13) . ?
C27 H27 0.9500 . ?
C27 C28 1.385(12) . ?
C28 C32 1.530(12) . ?
C29 H29 1.0000 . ?
C29 C30 1.515(14) . ?
C29 C31 1.522(12) . ?
C30 H30A 0.9800 . ?
C30 H30B 0.9800 . ?
C30 H30C 0.9800 . ?
C31 H31A 0.9800 . ?
C31 H31B 0.9800 . ?
C31 H31C 0.9800 . ?
C32 H32 1.0000 . ?
C32 C33 1.497(13) . ?
C32 C34 1.564(14) . ?
C33 H33A 0.9800 . ?
C33 H33B 0.9800 . ?
C33 H33C 0.9800 . ?
C34 H34A 0.9800 . ?
C34 H34B 0.9800 . ?
C34 H34C 0.9800 . ?
C35 H35A 0.9800 . ?
C35 H35B 0.9800 . ?
C35 H35C 0.9800 . ?
C35 C36 1.506(12) . ?
C36 C37 1.461(12) . ?
C37 H37 0.9500 . ?
C37 C38 1.351(12) . ?
C38 C39 1.507(12) . ?
C39 H39A 0.9800 . ?
C39 H39B 0.9800 . ?
C39 H39C 0.9800 . ?
C40 C41 1.404(13) . ?
C40 C45 1.398(13) . ?
C41 C42 1.407(14) . ?
C41 C46 1.493(14) . ?
C42 H42 0.9500 . ?
C42 C43 1.369(15) . ?
C43 H43 0.9500 . ?
C43 C44 1.363(15) . ?
C44 H44 0.9500 . ?
C44 C45 1.393(13) . ?
C45 C49 1.489(14) . ?
C46 H46 1.0000 . ?
C46 C47 1.533(15) . ?
C46 C48 1.555(14) . ?
C47 H47A 0.9800 . ?
C47 H47B 0.9800 . ?
C47 H47C 0.9800 . ?
C48 H48A 0.9800 . ?
C48 H48B 0.9800 . ?
C48 H48C 0.9800 . ?
C49 H49 1.0000 . ?
C49 C50 1.538(15) . ?
C49 C51 1.516(15) . ?
C50 H50A 0.9800 . ?
C50 H50B 0.9800 . ?
C50 H50C 0.9800 . ?
C51 H51A 0.9800 . ?
C51 H51B 0.9800 . ?
C51 H51C 0.9800 . ?

loop_
_geom_torsion_atom_site_label_1
_geom_torsion_atom_site_label_2
_geom_torsion_atom_site_label_3
_geom_torsion_atom_site_label_4
_geom_torsion
_geom_torsion_site_symmetry_1
_geom_torsion_site_symmetry_2
_geom_torsion_site_symmetry_3
_geom_torsion_site_symmetry_4
_geom_torsion_publ_flag
Cu1 S1 C4 C3 11.4(9) . . . . ?
Cu1 S1 C4 C5 -173.6(6) . . . . ?
Cu1 S3 C38 C37 106.3(8) . . . . ?
Cu1 S3 C38 C39 -75.7(6) . . . . ?
Cu1 N1 C2 C1 -179.2(8) . . . . ?
Cu1 N1 C2 C3 -1.6(15) . . . . ?
Cu1 N1 C6 C7 -79.3(11) . . . . ?
Cu1 N1 C6 C11 97.9(10) . . . . ?
Cu2 S1 C4 C3 134.6(8) . . . . ?
Cu2 S1 C4 C5 -50.4(7) . . . . ?
Cu2 S2 C21 C20 16.9(8) . . . . ?
Cu2 S2 C21 C22 -167.4(6) . . . . ?
Cu2 N2 C19 C18 -172.4(6) . . . . ?
Cu2 N2 C19 C20 8.1(13) . . . . ?
Cu2 N2 C23 C24 -98.0(8) . . . . ?
Cu2 N2 C23 C28 77.4(9) . . . . ?
Cu3 S2 C21 C20 157.4(6) . . . . ?
Cu3 S2 C21 C22 -26.8(8) . . . . ?
Cu3 S3 C38 C37 3.1(8) . . . . ?
Cu3 S3 C38 C39 -178.9(5) . . . . ?
Cu3 N3 C36 C35 177.9(6) . . . . ?
Cu3 N3 C36 C37 -4.7(12) . . . . ?
Cu3 N3 C40 C41 -83.4(9) . . . . ?
Cu3 N3 C40 C45 92.0(9) . . . . ?
N1 C2 C3 C4 -1.4(19) . . . . ?
N1 C6 C7 C8 179.9(9) . . . . ?
N1 C6 C7 C12 2.3(15) . . . . ?
N1 C6 C11 C10 -178.8(9) . . . . ?
N1 C6 C11 C15 -2.3(16) . . . . ?
N2 C19 C20 C21 -3.5(16) . . . . ?
N2 C23 C24 C25 173.6(8) . . . . ?
N2 C23 C24 C29 -3.6(12) . . . . ?
N2 C23 C28 C27 -174.1(8) . . . . ?
N2 C23 C28 C32 6.0(13) . . . . ?
N3 C36 C37 C38 4.2(16) . . . . ?
N3 C40 C41 C42 173.0(8) . . . . ?
N3 C40 C41 C46 -4.6(14) . . . . ?
N3 C40 C45 C44 -174.7(9) . . . . ?
N3 C40 C45 C49 6.5(14) . . . . ?
C1 C2 C3 C4 176.3(11) . . . . ?
C2 N1 C6 C7 104.0(11) . . . . ?
C2 N1 C6 C11 -78.7(13) . . . . ?
C2 C3 C4 S1 -5.5(17) . . . . ?
C2 C3 C4 C5 179.7(10) . . . . ?
C6 N1 C2 C1 -3.0(15) . . . . ?
C6 N1 C2 C3 174.6(9) . . . . ?
C6 C7 C8 C9 -1.2(16) . . . . ?
C6 C7 C12 C13 -68.1(13) . . . . ?
C6 C7 C12 C14 166.1(10) . . . . ?
C6 C11 C15 C16 -84.8(14) . . . . ?
C6 C11 C15 C17 152.1(12) . . . . ?
C7 C6 C11 C10 -1.6(17) . . . . ?
C7 C6 C11 C15 174.9(10) . . . . ?
C7 C8 C9 C10 -1.6(17) . . . . ?
C8 C7 C12 C13 114.4(11) . . . . ?
C8 C7 C12 C14 -11.4(14) . . . . ?
C8 C9 C10 C11 2.8(18) . . . . ?
C9 C10 C11 C6 -1.2(17) . . . . ?
C9 C10 C11 C15 -177.7(11) . . . . ?
C10 C11 C15 C16 91.6(13) . . . . ?
C10 C11 C15 C17 -31.5(17) . . . . ?
C11 C6 C7 C8 2.8(16) . . . . ?
C11 C6 C7 C12 -174.9(10) . . . . ?
C12 C7 C8 C9 176.5(10) . . . . ?
C18 C19 C20 C21 177.0(9) . . . . ?
C19 N2 C23 C24 82.4(11) . . . . ?
C19 N2 C23 C28 -102.1(10) . . . . ?
C19 C20 C21 S2 -12.3(14) . . . . ?
C19 C20 C21 C22 172.1(9) . . . . ?
C23 N2 C19 C18 7.2(12) . . . . ?
C23 N2 C19 C20 -172.3(8) . . . . ?
C23 C24 C25 C26 1.2(14) . . . . ?
C23 C24 C29 C30 77.3(11) . . . . ?
C23 C24 C29 C31 -157.4(9) . . . . ?
C23 C28 C32 C33 -121.6(10) . . . . ?
C23 C28 C32 C34 113.7(10) . . . . ?
C24 C23 C28 C27 1.1(14) . . . . ?
C24 C23 C28 C32 -178.8(8) . . . . ?
C24 C25 C26 C27 0.0(15) . . . . ?
C25 C24 C29 C30 -99.7(10) . . . . ?
C25 C24 C29 C31 25.5(13) . . . . ?
C25 C26 C27 C28 -0.8(15) . . . . ?
C26 C27 C28 C23 0.2(14) . . . . ?
C26 C27 C28 C32 -179.9(9) . . . . ?
C27 C28 C32 C33 58.5(12) . . . . ?
C27 C28 C32 C34 -66.2(11) . . . . ?
C28 C23 C24 C25 -1.8(13) . . . . ?
C28 C23 C24 C29 -179.0(8) . . . . ?
C29 C24 C25 C26 178.4(9) . . . . ?
C35 C36 C37 C38 -178.2(9) . . . . ?
C36 N3 C40 C41 97.0(10) . . . . ?
C36 N3 C40 C45 -87.7(11) . . . . ?
C36 C37 C38 S3 -3.7(15) . . . . ?
C36 C37 C38 C39 178.5(9) . . . . ?
C40 N3 C36 C35 -2.4(13) . . . . ?
C40 N3 C36 C37 175.0(8) . . . . ?
C40 C41 C42 C43 1.8(15) . . . . ?
C40 C41 C46 C47 116.3(11) . . . . ?
C40 C41 C46 C48 -117.8(10) . . . . ?
C40 C45 C49 C50 -105.7(11) . . . . ?
C40 C45 C49 C51 129.0(11) . . . . ?
C41 C40 C45 C44 0.6(14) . . . . ?
C41 C40 C45 C49 -178.3(9) . . . . ?
C41 C42 C43 C44 0.3(17) . . . . ?
C42 C41 C46 C47 -61.3(13) . . . . ?
C42 C41 C46 C48 64.6(12) . . . . ?
C42 C43 C44 C45 -2.1(18) . . . . ?
C43 C44 C45 C40 1.7(16) . . . . ?
C43 C44 C45 C49 -179.5(10) . . . . ?
C44 C45 C49 C50 75.5(13) . . . . ?
C44 C45 C49 C51 -49.8(14) . . . . ?
C45 C40 C41 C42 -2.3(14) . . . . ?
C45 C40 C41 C46 -179.9(9) . . . . ?
C46 C41 C42 C43 179.5(10) . . . . ?

loop_
_twin_individual_id
_twin_individual_mass_fraction_refined
1 0.95(2)
2 0.05(2)
